data_7216572
loop_
_publ_author_name
'Suksangpanya, Unchulee'
'Blake, Alexander J.'
'Hubberstey, Peter'
'Wilson, Claire'

_publ_section_title
;
 Hydrogen-bonded supramolecular synthons in complexes of copper(ii)
 halides with polymethylene-linked bis(amidino-O-alkylurea) ligands
;
_journal_issue 92
_journal_name_full CrystEngComm
_journal_page_first 552
_journal_paper_doi 10.1039/b208617d
_journal_volume 4
_journal_year 2002
_chemical_formula_sum 'C8 H22 Cl2 Cu N8 O4'
_chemical_formula_weight 428.78
_chemical_name_common '[CuL2m]Cl2.2H2O'
_chemical_name_systematic
;
?
;
_space_group_IT_number 2
_symmetry_cell_setting triclinic
_symmetry_space_group_name_Hall '-P 1'
_symmetry_space_group_name_H-M 'P -1'
_atom_sites_solution_hydrogens geom
_atom_sites_solution_primary direct
_atom_sites_solution_secondary difmap
_audit_creation_method SHELXL-97
_cell_angle_alpha 111.71(2)
_cell_angle_beta 93.51(2)
_cell_angle_gamma 103.06(2)
_cell_formula_units_Z 2
_cell_length_a 8.506(3)
_cell_length_b 10.264(2)
_cell_length_c 10.715(2)
_cell_measurement_reflns_used 40
_cell_measurement_temperature 220(1)
_cell_measurement_theta_max 16.8
_cell_measurement_theta_min 11.2
_cell_volume 835.7(4)
_computing_cell_refinement 'STADI4 (STOE, 1996)'
_computing_data_collection 'STADI4 (STOE, 1996)'
_computing_data_reduction 'X-RED  (STOE, 1996)'
_computing_molecular_graphics 'CAMERON (Watkin et al, 1993)'
_computing_structure_refinement 'SHELXL-97 (Sheldrick, 1997)'
_computing_structure_solution 'SIR92 (Altomare et al, 1993)'
_diffrn_ambient_temperature 220(1)
_diffrn_measurement_device_type 'Stoe Stadi-4 four-circle'
_diffrn_measurement_method
; 
Scan width (omega) = 2.50 - 2.60, scan ratio 2theta:omega = 1.00
I(Net) and sigma(I) calculated according to Blessing (1987)
;
_diffrn_radiation_monochromator graphite
_diffrn_radiation_source 'fine-focus sealed tube'
_diffrn_radiation_type MoK\a
_diffrn_radiation_wavelength 0.71073
_diffrn_reflns_av_R_equivalents 0.039
_diffrn_reflns_av_sigmaI/netI 0.0489
_diffrn_reflns_limit_h_max 10
_diffrn_reflns_limit_h_min -10
_diffrn_reflns_limit_k_max 11
_diffrn_reflns_limit_k_min -12
_diffrn_reflns_limit_l_max 13
_diffrn_reflns_limit_l_min 0
_diffrn_reflns_number 3298
_diffrn_reflns_theta_max 26.03
_diffrn_reflns_theta_min 2.86
_diffrn_standards_decay_% 6.7
_diffrn_standards_interval_time 60
_diffrn_standards_number 3
_exptl_absorpt_coefficient_mu 1.66
_exptl_absorpt_correction_T_max 0.898
_exptl_absorpt_correction_T_min 0.703
_exptl_absorpt_correction_type integration
_exptl_crystal_colour Purple
_exptl_crystal_density_diffrn 1.704
_exptl_crystal_description Needle
_exptl_crystal_F_000 442
_exptl_crystal_size_max 0.48
_exptl_crystal_size_mid 0.25
_exptl_crystal_size_min 0.06
_refine_diff_density_max 0.499
_refine_diff_density_min -0.518
_refine_diff_density_rms 0.105
_refine_ls_extinction_method none
_refine_ls_goodness_of_fit_all 1.189
_refine_ls_goodness_of_fit_ref 1.181
_refine_ls_hydrogen_treatment mixed
_refine_ls_matrix_type full
_refine_ls_number_parameters 244
_refine_ls_number_reflns 3262
_refine_ls_number_restraints 12
_refine_ls_restrained_S_all 1.234
_refine_ls_restrained_S_obs 1.178
_refine_ls_R_factor_all 0.0777
_refine_ls_R_factor_gt 0.0521
_refine_ls_shift/su_max 0.000
_refine_ls_shift/su_mean 0.000
_refine_ls_structure_factor_coef Fsqd
_refine_ls_weighting_details 'w=1/[\s^2^(Fo^2^)+(0.0199P)^2^+2.4504P] where P=(Fo^2^+2Fc^2^)/3'
_refine_ls_weighting_scheme calc
_refine_ls_wR_factor_all 0.1114
_refine_ls_wR_factor_ref 0.0936
_reflns_number_gt 2597
_reflns_number_total 3298
_reflns_threshold_expression >2sigma(I)
_cod_data_source_file b208617d.txt
_cod_data_source_block Compound_1
_cod_depositor_comments
;
The following automatic conversions were performed:

'_symmetry_cell_setting' value 'Triclinic' changed to 'triclinic'
according to
/usr/data/users/saulius/automatic-downloads/retrospective/RSC/lib/dictionaries/cif_core.dic
dictionary named 'cif_core.dic' version 2.4.2 from
2011-04-26.

'_exptl_absorpt_correction_type' value 'Integration'
changed to 'integration' according to
/usr/data/users/saulius/automatic-downloads/retrospective/RSC/lib/dictionaries/cif_core.dic
dictionary named 'cif_core.dic' version 2.4.2 from 2011-04-26.

Automatic conversion script
Id: cif_fix_values 2281 2013-09-26 08:29:07Z andrius 

The following automatic conversions were performed:

'_refine_ls_weighting_scheme' value 'calc
w=1/[\s^2^(Fo^2^)+(0.0199P)^2^+2.4504P] where P=(Fo^2^+2Fc^2^)/3' was
changed to 'calc'. New tag '_refine_ls_weighting_details' was
created. The value of the new tag was set to
'w=1/[\s^2^(Fo^2^)+(0.0199P)^2^+2.4504P] where P=(Fo^2^+2Fc^2^)/3'.

Automatic conversion script
Id: cif_fix_values 3143 2015-03-26 13:38:13Z robertas 
;
_cod_original_cell_volume 835.7(7)
_cod_original_sg_symbol_H-M P-1
_cod_database_code 7216572

loop_
_symmetry_equiv_pos_as_xyz
'x, y, z'
'-x, -y, -z'

loop_
_atom_site_aniso_label
_atom_site_aniso_U_11
_atom_site_aniso_U_22
_atom_site_aniso_U_33
_atom_site_aniso_U_23
_atom_site_aniso_U_13
_atom_site_aniso_U_12
Cu1 0.0189(3) 0.0142(3) 0.0238(3) 0.0091(2) -0.0039(2) 0.0027(2)
Cl1 0.0283(6) 0.0274(6) 0.0251(6) 0.0114(5) -0.0028(5) 0.0071(5)
Cl2 0.0340(7) 0.0190(6) 0.0381(7) 0.0127(5) -0.0045(5) 0.0062(5)
C101 0.025(3) 0.013(2) 0.033(3) 0.006(2) -0.004(2) 0.002(2)
N102 0.022(2) 0.011(2) 0.024(2) 0.007(2) -0.004(2) 0.0038(15)
C103 0.018(2) 0.020(2) 0.019(2) 0.010(2) 0.003(2) 0.006(2)
N104 0.024(2) 0.018(2) 0.024(2) 0.009(2) -0.007(2) 0.002(2)
C105 0.020(2) 0.020(2) 0.025(3) 0.011(2) 0.004(2) 0.008(2)
N106 0.027(2) 0.016(2) 0.026(2) 0.011(2) -0.003(2) 0.003(2)
N131 0.024(2) 0.019(2) 0.030(2) 0.011(2) -0.009(2) 0.002(2)
O151 0.037(2) 0.020(2) 0.034(2) 0.014(2) -0.011(2) 0.0033(15)
C152 0.042(3) 0.025(3) 0.038(3) 0.020(2) -0.002(3) 0.007(2)
C201 0.026(3) 0.016(2) 0.032(3) 0.011(2) -0.001(2) 0.001(2)
N202 0.017(2) 0.016(2) 0.023(2) 0.009(2) -0.002(2) 0.0036(15)
C203 0.022(2) 0.016(2) 0.022(2) 0.007(2) 0.004(2) 0.009(2)
N204 0.021(2) 0.016(2) 0.026(2) 0.011(2) -0.004(2) 0.003(2)
C205 0.017(2) 0.018(2) 0.020(2) 0.007(2) 0.004(2) 0.004(2)
N206 0.022(2) 0.013(2) 0.028(2) 0.009(2) -0.004(2) 0.003(2)
N231 0.037(3) 0.020(2) 0.029(2) 0.010(2) -0.015(2) 0.004(2)
O251 0.024(2) 0.016(2) 0.026(2) 0.0066(14) -0.0080(14) 0.0001(13)
C252 0.032(3) 0.017(2) 0.034(3) 0.009(2) -0.004(2) 0.002(2)
O1 0.035(2) 0.030(2) 0.037(2) 0.018(2) 0.007(2) 0.017(2)
O2 0.034(2) 0.021(2) 0.045(2) 0.008(2) -0.001(2) 0.004(2)

loop_
_atom_site_label
_atom_site_type_symbol
_atom_site_fract_x
_atom_site_fract_y
_atom_site_fract_z
_atom_site_U_iso_or_equiv
_atom_site_thermal_displace_type
_atom_site_occupancy
_atom_site_calc_flag
_atom_site_refinement_flags
Cu1 Cu 0.10720(7) 0.41584(6) 0.34717(6) 0.0191(2) Uani 1 d .
Cl1 Cl 0.34176(15) 0.39653(13) 0.14251(12) 0.0270(3) Uani 1 d .
Cl2 Cl 0.0456(2) -0.04218(12) 0.22225(13) 0.0305(3) Uani 1 d .
C101 C 0.2332(6) 0.7285(5) 0.4731(5) 0.0252(11) Uani 1 d .
H10A H 0.3402(6) 0.7951(5) 0.4878(5) 0.030 Uiso 1 calc R
H10B H 0.1723(6) 0.7759(5) 0.5417(5) 0.030 Uiso 1 calc R
N102 N 0.2515(5) 0.5943(4) 0.4857(4) 0.0196(8) Uani 1 d .
C103 C 0.3535(5) 0.6086(5) 0.5870(5) 0.0183(9) Uani 1 d .
N104 N 0.3711(5) 0.4884(4) 0.6106(4) 0.0229(9) Uani 1 d D
H104 H 0.4407(50) 0.5084(53) 0.6817(35) 0.027 Uiso 1 d D
C105 C 0.2898(6) 0.3463(5) 0.5402(5) 0.0207(10) Uani 1 d .
N106 N 0.1824(5) 0.2982(4) 0.4341(4) 0.0233(9) Uani 1 d D
H106 H 0.1475(59) 0.2035(22) 0.3964(48) 0.028 Uiso 1 d D
N131 N 0.4485(5) 0.7336(4) 0.6804(4) 0.0254(9) Uani 1 d D
H13A H 0.4543(64) 0.8178(33) 0.6758(53) 0.030 Uiso 1 d D
H13B H 0.5180(51) 0.7245(55) 0.7380(42) 0.030 Uiso 1 d D
O151 O 0.3451(4) 0.2693(3) 0.6012(4) 0.0312(8) Uani 1 d .
C152 C 0.2634(7) 0.1191(5) 0.5636(6) 0.0335(13) Uani 1 d .
H15A H 0.3187(7) 0.0805(5) 0.6169(6) 0.050 Uiso 1 calc R
H15B H 0.2643(7) 0.0660(5) 0.4688(6) 0.050 Uiso 1 calc R
H15C H 0.1525(7) 0.1098(5) 0.5798(6) 0.050 Uiso 1 calc R
C201 C 0.1450(6) 0.6928(5) 0.3343(5) 0.0255(11) Uani 1 d .
H20A H 0.0859(6) 0.7646(5) 0.3391(5) 0.031 Uiso 1 calc R
H20B H 0.2238(6) 0.6970(5) 0.2732(5) 0.031 Uiso 1 calc R
N202 N 0.0301(4) 0.5475(4) 0.2802(4) 0.0192(8) Uani 1 d .
C203 C -0.0791(6) 0.5128(5) 0.1762(5) 0.0195(10) Uani 1 d .
N204 N -0.1808(5) 0.3736(4) 0.1124(4) 0.0209(8) Uani 1 d D
H204 H -0.2595(45) 0.3578(52) 0.0498(38) 0.025 Uiso 1 d D
C205 C -0.1639(5) 0.2498(5) 0.1260(5) 0.0186(9) Uani 1 d .
N206 N -0.0532(5) 0.2484(4) 0.2117(4) 0.0216(9) Uani 1 d D
H206 H -0.0514(60) 0.1624(29) 0.2045(50) 0.026 Uiso 1 d D
N231 N -0.1072(6) 0.6045(4) 0.1211(4) 0.0299(10) Uani 1 d D
H23A H -0.0571(61) 0.6971(25) 0.1533(53) 0.036 Uiso 1 d D
H23B H -0.1794(53) 0.5735(55) 0.0478(36) 0.036 Uiso 1 d D
O251 O -0.2811(4) 0.1370(3) 0.0397(3) 0.0237(7) Uani 1 d .
C252 C -0.2852(6) -0.0061(5) 0.0346(5) 0.0293(11) Uani 1 d .
H25A H -0.3757(6) -0.0765(5) -0.0318(5) 0.044 Uiso 1 calc R
H25B H -0.2976(6) -0.0082(5) 0.1223(5) 0.044 Uiso 1 calc R
H25C H -0.1851(6) -0.0288(5) 0.0098(5) 0.044 Uiso 1 calc R
O1 O 0.5460(5) 0.3103(4) -0.0953(4) 0.0310(8) Uani 1 d D
H11 H 0.4737(57) 0.3218(67) -0.0457(53) 0.047 Uiso 1 d D
H12 H 0.5560(74) 0.3781(47) -0.1216(60) 0.047 Uiso 1 d D
O2 O 0.5735(5) 0.0326(4) -0.2737(4) 0.0357(9) Uani 1 d D
H21 H 0.5674(79) 0.1148(36) -0.2235(55) 0.054 Uiso 1 d D
H22 H 0.6688(37) 0.0281(69) -0.2566(66) 0.054 Uiso 1 d D

loop_
_atom_type_symbol
_atom_type_description
_atom_type_scat_dispersion_real
_atom_type_scat_dispersion_imag
_atom_type_scat_source
C C 0.0033 0.0016 'International Tables Vol C Tables 4.2.6.8 and 6.1.1.4'
H H 0.0000 0.0000 'International Tables Vol C Tables 4.2.6.8 and 6.1.1.4'
N N 0.0061 0.0033 'International Tables Vol C Tables 4.2.6.8 and 6.1.1.4'
O O 0.0106 0.0060 'International Tables Vol C Tables 4.2.6.8 and 6.1.1.4'
Cl Cl 0.1484 0.1585 'International Tables Vol C Tables 4.2.6.8 and 6.1.1.4'
Cu Cu 0.3201 1.2651 'International Tables Vol C Tables 4.2.6.8 and 6.1.1.4'

loop_
_geom_angle_atom_site_label_1
_geom_angle_atom_site_label_2
_geom_angle_atom_site_label_3
_geom_angle
_geom_angle_publ_flag
N206 Cu1 N102 174.3(2) y
N206 Cu1 N202 91.1(2) y
N102 Cu1 N202 84.6(2) y
N206 Cu1 N106 93.0(2) y
N102 Cu1 N106 91.1(2) y
N202 Cu1 N106 173.8(2) y
N102 C101 C201 109.9(4) ?
C103 N102 C101 117.3(4) ?
C103 N102 Cu1 128.5(3) ?
C101 N102 Cu1 114.1(3) ?
N102 C103 N131 126.4(4) ?
N102 C103 N104 121.0(4) ?
N131 C103 N104 112.6(4) ?
C105 N104 C103 128.6(4) ?
N106 C105 O151 127.5(4) ?
N106 C105 N104 124.9(4) ?
O151 C105 N104 107.6(4) ?
C105 N106 Cu1 126.0(3) ?
C105 O151 C152 120.3(4) ?
N202 C201 C101 111.2(4) ?
C203 N202 C201 118.6(4) ?
C203 N202 Cu1 127.5(3) ?
C201 N202 Cu1 111.5(3) ?
N202 C203 N231 124.8(4) ?
N202 C203 N204 121.5(4) ?
N231 C203 N204 113.8(4) ?
C205 N204 C203 127.9(4) ?
N206 C205 O251 127.3(4) ?
N206 C205 N204 123.7(4) ?
O251 C205 N204 108.9(4) ?
C205 N206 Cu1 127.0(3) ?
C205 O251 C252 118.6(3) ?

loop_
_geom_bond_atom_site_label_1
_geom_bond_atom_site_label_2
_geom_bond_distance
_geom_bond_publ_flag
Cu1 N206 1.943(4) y
Cu1 N102 1.953(4) y
Cu1 N202 1.958(4) y
Cu1 N106 1.960(4) y
C101 N102 1.474(5) ?
C101 C201 1.499(7) ?
N102 C103 1.289(6) ?
C103 N131 1.335(6) ?
C103 N104 1.385(6) ?
N104 C105 1.357(6) ?
C105 N106 1.275(6) ?
C105 O151 1.337(5) ?
O151 C152 1.429(6) ?
C201 N202 1.465(5) ?
N202 C203 1.289(6) ?
C203 N231 1.337(6) ?
C203 N204 1.379(6) ?
N204 C205 1.368(5) ?
C205 N206 1.280(6) ?
C205 O251 1.327(5) ?
O251 C252 1.441(5) ?

loop_
_geom_torsion_atom_site_label_1
_geom_torsion_atom_site_label_2
_geom_torsion_atom_site_label_3
_geom_torsion_atom_site_label_4
_geom_torsion
C201 C101 N102 C103 165.7(4)
C201 C101 N102 Cu1 -16.7(5)
N206 Cu1 N102 C103 136.4(16)
N202 Cu1 N102 C103 177.2(5)
N106 Cu1 N102 C103 1.7(4)
N206 Cu1 N102 C101 -40.8(19)
N202 Cu1 N102 C101 0.0(3)
N106 Cu1 N102 C101 -175.5(3)
C101 N102 C103 N131 -2.0(7)
Cu1 N102 C103 N131 -179.1(4)
C101 N102 C103 N104 176.3(4)
Cu1 N102 C103 N104 -0.8(7)
N102 C103 N104 C105 -1.4(8)
N131 C103 N104 C105 177.1(5)
C103 N104 C105 N106 2.1(8)
C103 N104 C105 O151 -178.9(5)
O151 C105 N106 Cu1 -179.2(4)
N104 C105 N106 Cu1 -0.4(7)
N206 Cu1 N106 C105 -177.0(4)
N102 Cu1 N106 C105 -1.1(4)
N202 Cu1 N106 C105 -46.8(18)
N106 C105 O151 C152 -11.4(8)
N104 C105 O151 C152 169.7(4)
N102 C101 C201 N202 30.5(6)
C101 C201 N202 C203 165.4(4)
C101 C201 N202 Cu1 -31.0(5)
N206 Cu1 N202 C203 -4.6(4)
N102 Cu1 N202 C203 179.1(4)
N106 Cu1 N202 C203 -134.9(15)
N206 Cu1 N202 C201 -166.4(3)
N102 Cu1 N202 C201 17.3(3)
N106 Cu1 N202 C201 63.3(17)
C201 N202 C203 N231 -7.2(7)
Cu1 N202 C203 N231 -167.9(4)
C201 N202 C203 N204 173.8(4)
Cu1 N202 C203 N204 13.1(7)
N202 C203 N204 C205 -14.6(8)
N231 C203 N204 C205 166.2(5)
C203 N204 C205 N206 5.9(8)
C203 N204 C205 O251 -175.5(4)
O251 C205 N206 Cu1 -174.8(3)
N204 C205 N206 Cu1 3.5(7)
N102 Cu1 N206 C205 36.9(20)
N202 Cu1 N206 C205 -3.7(4)
N106 Cu1 N206 C205 171.5(4)
N206 C205 O251 C252 -2.6(7)
N204 C205 O251 C252 178.9(4)
